data_7110088
loop_
_publ_author_name
'Jiahuan Luo'
'Jing Wang'
'Guanghua Li'
'Qisheng Huo'
'Yunling Liu'

_publ_section_title
;
 Assembly of a unique octa-nuclear copper cluster-based metal-organic
 framework with highly selective CO2 adsorption over N2 and CH4
;
_journal_name_full Chem.Commun.
_journal_page_first 11433
_journal_paper_doi 10.1039/c3cc47462c
_journal_volume 49
_journal_year 2013
_chemical_formula_moiety 'C15.50 H24.50 Cu4 N3.50 O19.50 S3'
_chemical_formula_sum 'C15.5 H24.5 Cu4 N3.5 O19.5 S3'
_chemical_formula_weight 922.23
_chemical_name_systematic
; 
 ? 
;
_space_group_IT_number 96
_symmetry_cell_setting tetragonal
_symmetry_space_group_name_Hall 'P 4nw 2abw'
_symmetry_space_group_name_H-M 'P 43 21 2'
_atom_sites_solution_hydrogens geom
_atom_sites_solution_primary direct
_atom_sites_solution_secondary difmap
_audit_creation_method SHELXL-97
_cell_angle_alpha 90.00
_cell_angle_beta 90.00
_cell_angle_gamma 90.00
_cell_formula_units_Z 8
_cell_length_a 13.6542(19)
_cell_length_b 13.6542(19)
_cell_length_c 42.160(8)
_cell_measurement_temperature 293(2)
_cell_volume 7860(2)
_computing_cell_refinement 'Bruker SMART'
_computing_data_collection 'Bruker SMART'
_computing_data_reduction 'Bruker SAINT'
_computing_molecular_graphics SHELXP-97
_computing_publication_material SHELXTL
_computing_structure_refinement 'SHELXL-97 (Sheldrick, 1997)'
_computing_structure_solution 'SHELXS-97 (Sheldrick, 1990)'
_diffrn_ambient_temperature 293(2)
_diffrn_detector_area_resol_mean 9.00cm
_diffrn_measured_fraction_theta_full 0.998
_diffrn_measured_fraction_theta_max 0.998
_diffrn_measurement_device_type 'CCD area detector'
_diffrn_measurement_method 'phi and omega scans'
_diffrn_radiation_monochromator graphite
_diffrn_radiation_source 'fine-focus sealed tube'
_diffrn_radiation_type MoK\a
_diffrn_radiation_wavelength 0.71073
_diffrn_reflns_av_R_equivalents 0.0494
_diffrn_reflns_av_sigmaI/netI 0.0306
_diffrn_reflns_limit_h_max 18
_diffrn_reflns_limit_h_min -13
_diffrn_reflns_limit_k_max 18
_diffrn_reflns_limit_k_min -17
_diffrn_reflns_limit_l_max 52
_diffrn_reflns_limit_l_min -56
_diffrn_reflns_number 49628
_diffrn_reflns_theta_full 28.40
_diffrn_reflns_theta_max 28.40
_diffrn_reflns_theta_min 1.57
_diffrn_standards_decay_% none
_diffrn_standards_interval_count none
_diffrn_standards_interval_time none
_diffrn_standards_number none
_exptl_absorpt_coefficient_mu 2.362
_exptl_absorpt_correction_type none
_exptl_crystal_colour green
_exptl_crystal_density_diffrn 1.559
_exptl_crystal_density_meas ?
_exptl_crystal_density_method 'not measured'
_exptl_crystal_description block
_exptl_crystal_F_000 3696
_exptl_crystal_size_max 0.27
_exptl_crystal_size_mid 0.24
_exptl_crystal_size_min 0.21
_refine_diff_density_max 0.907
_refine_diff_density_min -0.692
_refine_diff_density_rms 0.080
_refine_ls_abs_structure_details 'Flack H D (1983), Acta Cryst. A39, 876-881'
_refine_ls_abs_structure_Flack 0.00(1)
_refine_ls_extinction_method none
_refine_ls_goodness_of_fit_ref 1.042
_refine_ls_hydrogen_treatment constr
_refine_ls_matrix_type full
_refine_ls_number_parameters 344
_refine_ls_number_reflns 9858
_refine_ls_number_restraints 46
_refine_ls_restrained_S_all 1.048
_refine_ls_R_factor_all 0.0384
_refine_ls_R_factor_gt 0.0349
_refine_ls_shift/su_max 0.001
_refine_ls_shift/su_mean 0.000
_refine_ls_structure_factor_coef Fsqd
_refine_ls_weighting_details 'calc w=1/[\s^2^(Fo^2^)+(0.0587P)^2^+2.1645P] where P=(Fo^2^+2Fc^2^)/3'
_refine_ls_weighting_scheme calc
_refine_ls_wR_factor_gt 0.0931
_refine_ls_wR_factor_ref 0.0943
_reflns_number_gt 9015
_reflns_number_total 9858
_reflns_threshold_expression >2sigma(I)
_cod_data_source_file c3cc47462c.txt
_cod_data_source_block JLU-Liu-1
_cod_depositor_comments
;
The following automatic conversions were performed:

'_chemical_melting_point' value 'not measured' was changed to '?' -
the value is undefined or not given.

Automatic conversion script
Id: cif_fix_values 1891 2012-01-12 08:04:46Z andrius 

The following automatic conversions were performed:

'_exptl_crystal_density_meas' value 'none' was changed to '?' - the
value is perceived as not measured.

Automatic conversion script
Id: cif_fix_values 3008 2015-01-20 13:52:24Z robertas 
;
_cod_original_sg_symbol_H-M P4(3)2(1)2
_cod_original_formula_sum 'C15.50 H24.50 Cu4 N3.50 O19.50 S3'
_cod_database_code 7110088

loop_
_symmetry_equiv_pos_as_xyz
'x, y, z'
'-x, -y, z+1/2'
'-y+1/2, x+1/2, z+3/4'
'y+1/2, -x+1/2, z+1/4'
'-x+1/2, y+1/2, -z+3/4'
'x+1/2, -y+1/2, -z+1/4'
'y, x, -z'
'-y, -x, -z+1/2'

loop_
_atom_site_label
_atom_site_type_symbol
_atom_site_fract_x
_atom_site_fract_y
_atom_site_fract_z
_atom_site_U_iso_or_equiv
_atom_site_adp_type
_atom_site_occupancy
_atom_site_symmetry_multiplicity
_atom_site_calc_flag
_atom_site_refinement_flags
_atom_site_disorder_assembly
_atom_site_disorder_group
Cu1 Cu 0.55767(3) 0.51279(3) 0.279284(9) 0.02707(9) Uani 1 1 d . . .
Cu2 Cu 0.72394(3) 0.42180(3) 0.236332(8) 0.02606(9) Uani 1 1 d . . .
Cu3 Cu 0.32772(3) 0.54182(3) 0.270364(9) 0.03181(9) Uani 1 1 d . . .
Cu4 Cu 0.63234(4) 0.84817(3) 0.253978(9) 0.03774(11) Uani 1 1 d . . .
S1 S 0.71554(6) 0.38635(6) 0.308206(18) 0.03132(17) Uani 1 1 d . . .
S2 S 0.46042(7) 0.69980(6) 0.30074(2) 0.03726(19) Uani 1 1 d . . .
S3 S 0.68642(7) 0.64860(6) 0.21550(2) 0.03644(19) Uani 1 1 d . . .
O1 O 0.2078(2) 0.5486(2) 0.29446(7) 0.0533(8) Uani 1 1 d . . .
O2 O 0.10041(18) 0.4311(2) 0.28302(5) 0.0410(6) Uani 1 1 d . . .
O3 O 0.59106(14) 0.40894(14) 0.2500 0.0222(5) Uani 1 2 d S . .
O4 O 0.45389(15) 0.54611(15) 0.2500 0.0250(6) Uani 1 2 d S . .
O5 O 0.6540(2) 0.4747(2) 0.31065(6) 0.0433(6) Uani 1 1 d . . .
O6 O 0.77848(18) 0.3967(2) 0.28024(6) 0.0439(6) Uani 1 1 d . . .
O7 O 0.6495(2) 0.3017(2) 0.30391(6) 0.0484(7) Uani 1 1 d . . .
O8 O 0.7732(2) 0.3740(2) 0.33646(6) 0.0463(6) Uani 1 1 d . . .
O9 O 0.5283(2) 0.61837(19) 0.30832(6) 0.0466(7) Uani 1 1 d . . .
O10 O 0.3607(2) 0.6603(2) 0.29633(8) 0.0590(8) Uani 1 1 d . . .
O11 O 0.4926(3) 0.7451(2) 0.27059(6) 0.0509(7) Uani 1 1 d . . .
O12 O 0.4612(2) 0.7703(2) 0.32594(7) 0.0537(7) Uani 1 1 d . . .
O13 O 0.7100(2) 0.57859(18) 0.24087(7) 0.0460(6) Uani 1 1 d . . .
O14 O 0.6964(3) 0.7479(2) 0.22912(8) 0.0615(9) Uani 1 1 d . . .
O15 O 0.5861(2) 0.6330(3) 0.20483(7) 0.0601(9) Uani 1 1 d . . .
O16 O 0.7533(2) 0.6403(3) 0.18881(8) 0.0608(8) Uani 1 1 d . . .
O17 O 0.7004(3) 0.8130(3) 0.29256(8) 0.0631(5) Uani 1 1 d U . .
N1 N -0.06726(19) 0.63829(18) 0.46926(6) 0.0274(5) Uani 1 1 d . . .
N2 N -0.0877(2) 0.46912(18) 0.47213(6) 0.0281(5) Uani 1 1 d . . .
N3 N 0.7866(3) 0.7146(3) 0.32377(10) 0.0631(5) Uani 1 1 d DU . .
C1 C -0.0900(2) 0.5578(2) 0.48476(7) 0.0294(6) Uani 1 1 d . . .
H1 H -0.1088 0.5636 0.5059 0.080 Uiso 1 1 calc . . .
C2 C -0.0384(2) 0.6309(2) 0.43897(7) 0.0293(6) Uani 1 1 d . . .
H2 H -0.0236 0.6874 0.4276 0.080 Uiso 1 1 calc . . .
C3 C -0.0303(2) 0.5408(2) 0.42445(7) 0.0270(6) Uani 1 1 d . . .
C4 C -0.0577(3) 0.4606(2) 0.44218(7) 0.0300(6) Uani 1 1 d . . .
H4 H -0.0552 0.3988 0.4330 0.080 Uiso 1 1 calc . . .
C5 C 0.0087(2) 0.5305(2) 0.39205(7) 0.0263(6) Uani 1 1 d . . .
C6 C 0.0834(3) 0.5915(3) 0.38171(9) 0.0429(9) Uani 1 1 d . . .
H6 H 0.1079 0.6396 0.3952 0.080 Uiso 1 1 calc . . .
C7 C 0.1207(3) 0.5816(3) 0.35221(9) 0.0472(10) Uani 1 1 d . . .
H7 H 0.1702 0.6237 0.3456 0.080 Uiso 1 1 calc . . .
C8 C 0.0867(2) 0.5098(2) 0.33139(7) 0.0296(6) Uani 1 1 d . . .
C9 C 0.0112(2) 0.4500(3) 0.34120(7) 0.0334(7) Uani 1 1 d . . .
H9 H -0.0136 0.4024 0.3276 0.080 Uiso 1 1 calc . . .
C10 C -0.0277(2) 0.4612(3) 0.37136(7) 0.0333(7) Uani 1 1 d . . .
H10 H -0.0792 0.4213 0.3778 0.080 Uiso 1 1 calc . . .
C11 C 0.1350(2) 0.4949(3) 0.30046(7) 0.0325(7) Uani 1 1 d . . .
C12 C 0.7448(4) 0.7355(4) 0.29733(13) 0.0631(5) Uani 1 1 d U A .
H12 H 0.7482 0.6900 0.2810 0.080 Uiso 1 1 calc . . .
C13 C 0.8229(8) 0.8056(7) 0.3435(2) 0.0631(5) Uani 0.50 1 d PDU A 1
H13A H 0.8481 0.7839 0.3635 0.080 Uiso 0.50 1 calc P B 1
H13B H 0.7692 0.8497 0.3469 0.080 Uiso 0.50 1 calc P C 1
H13C H 0.8737 0.8388 0.3320 0.080 Uiso 0.50 1 calc P D 1
C13' C 0.7677(8) 0.7745(8) 0.3522(2) 0.0631(5) Uani 0.50 1 d PDU A 2
H13D H 0.8040 0.7486 0.3698 0.080 Uiso 0.50 1 calc P E 2
H13E H 0.6990 0.7731 0.3570 0.080 Uiso 0.50 1 calc P F 2
H13F H 0.7877 0.8408 0.3483 0.080 Uiso 0.50 1 calc P G 2
C14 C 0.8300(8) 0.6205(7) 0.3333(3) 0.0631(5) Uani 0.50 1 d PDU A 1
H14A H 0.8655 0.6287 0.3527 0.080 Uiso 0.50 1 calc P H 1
H14B H 0.8739 0.5983 0.3170 0.080 Uiso 0.50 1 calc P I 1
H14C H 0.7790 0.5730 0.3362 0.080 Uiso 0.50 1 calc P J 1
C14' C 0.8608(8) 0.6301(8) 0.3209(3) 0.0631(5) Uani 0.50 1 d PDU A 2
H14D H 0.8991 0.6263 0.3399 0.080 Uiso 0.50 1 calc P K 2
H14E H 0.9031 0.6419 0.3031 0.080 Uiso 0.50 1 calc P L 2
H14F H 0.8263 0.5696 0.3178 0.080 Uiso 0.50 1 calc P M 2

loop_
_atom_site_aniso_label
_atom_site_aniso_U_11
_atom_site_aniso_U_22
_atom_site_aniso_U_33
_atom_site_aniso_U_23
_atom_site_aniso_U_13
_atom_site_aniso_U_12
Cu1 0.03309(19) 0.02670(18) 0.02141(17) 0.00004(13) -0.00036(14) 0.00115(15)
Cu2 0.02228(17) 0.03265(19) 0.02326(17) 0.00344(14) 0.00496(13) 0.00078(15)
Cu3 0.03052(19) 0.0348(2) 0.03016(19) 0.00278(16) 0.01170(15) -0.00068(16)
Cu4 0.0625(3) 0.0285(2) 0.02218(18) -0.00123(15) -0.00388(18) 0.01462(19)
S1 0.0321(4) 0.0403(4) 0.0215(3) 0.0064(3) -0.0032(3) -0.0042(3)
S2 0.0523(5) 0.0272(4) 0.0323(4) -0.0031(3) 0.0120(4) -0.0021(4)
S3 0.0385(4) 0.0307(4) 0.0402(4) 0.0010(3) 0.0171(4) 0.0032(3)
O1 0.0492(16) 0.0563(17) 0.0544(17) -0.0102(14) 0.0319(14) -0.0135(14)
O2 0.0360(13) 0.0633(17) 0.0236(11) -0.0079(11) 0.0023(9) -0.0040(12)
O3 0.0232(8) 0.0232(8) 0.0203(13) 0.0034(8) 0.0034(8) 0.0020(11)
O4 0.0257(8) 0.0257(8) 0.0235(13) 0.0026(8) 0.0026(8) 0.0009(11)
O5 0.0467(14) 0.0542(16) 0.0289(11) -0.0094(11) -0.0103(10) 0.0089(12)
O6 0.0280(11) 0.0769(19) 0.0268(11) 0.0138(12) 0.0017(9) -0.0009(12)
O7 0.0647(18) 0.0474(15) 0.0332(13) 0.0157(11) -0.0150(12) -0.0223(13)
O8 0.0452(14) 0.0647(18) 0.0289(12) 0.0085(12) -0.0113(11) -0.0051(13)
O9 0.0745(19) 0.0350(13) 0.0302(12) -0.0058(10) -0.0046(12) 0.0075(13)
O10 0.0559(17) 0.0473(16) 0.074(2) -0.0249(15) 0.0309(16) -0.0086(14)
O11 0.078(2) 0.0403(14) 0.0345(13) 0.0064(11) 0.0024(13) -0.0140(14)
O12 0.077(2) 0.0372(14) 0.0465(15) -0.0132(12) 0.0159(15) -0.0091(14)
O13 0.0560(16) 0.0313(12) 0.0507(15) 0.0010(11) -0.0093(13) 0.0027(11)
O14 0.090(2) 0.0287(13) 0.066(2) -0.0084(13) 0.0288(18) 0.0041(14)
O15 0.0410(15) 0.105(3) 0.0340(14) 0.0061(16) 0.0084(12) 0.0136(16)
O16 0.0600(18) 0.0638(19) 0.0586(18) -0.0101(15) 0.0330(15) -0.0096(15)
O17 0.0643(6) 0.0629(6) 0.0622(6) 0.0011(4) -0.0026(4) 0.0033(4)
N1 0.0332(13) 0.0226(12) 0.0265(12) -0.0042(10) 0.0074(10) -0.0014(10)
N2 0.0463(15) 0.0193(11) 0.0187(11) -0.0021(9) -0.0018(10) -0.0012(11)
N3 0.0643(6) 0.0629(6) 0.0622(6) 0.0011(4) -0.0026(4) 0.0033(4)
C1 0.0364(16) 0.0247(14) 0.0271(14) -0.0033(11) 0.0047(12) -0.0026(12)
C2 0.0346(16) 0.0243(14) 0.0292(14) -0.0052(11) 0.0072(12) -0.0065(13)
C3 0.0312(15) 0.0285(14) 0.0212(13) -0.0011(11) 0.0033(11) 0.0005(12)
C4 0.0468(18) 0.0244(14) 0.0187(13) 0.0000(11) 0.0033(12) 0.0006(13)
C5 0.0327(15) 0.0252(14) 0.0211(13) -0.0011(11) 0.0040(11) -0.0002(12)
C6 0.0444(19) 0.044(2) 0.0399(18) -0.0161(16) 0.0104(16) -0.0201(16)
C7 0.051(2) 0.046(2) 0.045(2) -0.0121(17) 0.0197(17) -0.0238(18)
C8 0.0289(14) 0.0364(16) 0.0234(14) -0.0032(12) 0.0080(12) 0.0018(13)
C9 0.0326(16) 0.0438(18) 0.0238(14) -0.0073(13) 0.0034(12) -0.0066(15)
C10 0.0351(17) 0.0393(18) 0.0255(14) -0.0042(12) 0.0063(12) -0.0096(14)
C11 0.0263(15) 0.0459(18) 0.0253(14) 0.0031(13) 0.0076(12) 0.0039(14)
C12 0.0643(6) 0.0629(6) 0.0622(6) 0.0011(4) -0.0026(4) 0.0033(4)
C13 0.0643(6) 0.0629(6) 0.0622(6) 0.0011(4) -0.0026(4) 0.0033(4)
C13' 0.0643(6) 0.0629(6) 0.0622(6) 0.0011(4) -0.0026(4) 0.0033(4)
C14 0.0643(6) 0.0629(6) 0.0622(6) 0.0011(4) -0.0026(4) 0.0033(4)
C14' 0.0643(6) 0.0629(6) 0.0622(6) 0.0011(4) -0.0026(4) 0.0033(4)

loop_
_atom_type_symbol
_atom_type_description
_atom_type_scat_dispersion_real
_atom_type_scat_dispersion_imag
_atom_type_scat_source
C C 0.0033 0.0016 'International Tables Vol C Tables 4.2.6.8 and 6.1.1.4'
H H 0.0000 0.0000 'International Tables Vol C Tables 4.2.6.8 and 6.1.1.4'
N N 0.0061 0.0033 'International Tables Vol C Tables 4.2.6.8 and 6.1.1.4'
O O 0.0106 0.0060 'International Tables Vol C Tables 4.2.6.8 and 6.1.1.4'
S S 0.1246 0.1234 'International Tables Vol C Tables 4.2.6.8 and 6.1.1.4'
Cu Cu 0.3201 1.2651 'International Tables Vol C Tables 4.2.6.8 and 6.1.1.4'

loop_
_geom_angle_atom_site_label_1
_geom_angle_atom_site_label_2
_geom_angle_atom_site_label_3
_geom_angle
_geom_angle_site_symmetry_1
_geom_angle_site_symmetry_3
O9 Cu1 O4 94.41(11) . .
O9 Cu1 O3 178.19(10) . .
O4 Cu1 O3 86.43(9) . .
O9 Cu1 O5 84.76(11) . .
O4 Cu1 O5 175.59(9) . .
O3 Cu1 O5 94.52(10) . .
O9 Cu1 Cu1 137.59(8) . 8_665
O4 Cu1 Cu1 43.20(6) . 8_665
O3 Cu1 Cu1 43.23(6) . 8_665
O5 Cu1 Cu1 137.59(8) . 8_665
O3 Cu2 O7 92.59(8) . 8_665
O3 Cu2 N1 176.54(8) . 3_654
O7 Cu2 N1 84.02(11) 8_665 3_654
O3 Cu2 O6 93.32(8) . .
O7 Cu2 O6 139.67(14) 8_665 .
N1 Cu2 O6 89.76(10) 3_654 .
O3 Cu2 O13 88.90(10) . .
O7 Cu2 O13 123.13(12) 8_665 .
N1 Cu2 O13 92.32(11) 3_654 .
O6 Cu2 O13 96.86(12) . .
O3 Cu2 Cu2 37.31(7) . 8_665
O7 Cu2 Cu2 83.55(8) 8_665 8_665
N1 Cu2 Cu2 142.46(7) 3_654 8_665
O6 Cu2 Cu2 77.49(8) . 8_665
O13 Cu2 Cu2 123.91(8) . 8_665
O4 Cu3 O1 173.04(10) . .
O4 Cu3 O10 91.04(9) . .
O1 Cu3 O10 82.20(12) . .
O4 Cu3 O11 93.77(8) . 8_665
O1 Cu3 O11 92.43(13) . 8_665
O10 Cu3 O11 139.02(15) . 8_665
O4 Cu3 O15 91.08(12) . 8_665
O1 Cu3 O15 89.68(14) . 8_665
O10 Cu3 O15 109.94(14) . 8_665
O11 Cu3 O15 110.63(13) 8_665 8_665
O4 Cu3 Cu3 37.67(7) . 8_665
O1 Cu3 Cu3 139.86(10) . 8_665
O10 Cu3 Cu3 72.84(9) . 8_665
O11 Cu3 Cu3 86.74(8) 8_665 8_665
O15 Cu3 Cu3 128.00(11) 8_665 8_665
O2 Cu4 O14 91.30(14) 8_665 .
O2 Cu4 O17 172.85(13) 8_665 .
O14 Cu4 O17 93.61(15) . .
O2 Cu4 N2 88.28(11) 8_665 5
O14 Cu4 N2 169.06(13) . 5
O17 Cu4 N2 85.92(13) . 5
O8 S1 O6 110.88(15) . .
O8 S1 O5 110.49(17) . .
O6 S1 O5 108.15(17) . .
O8 S1 O7 110.14(16) . .
O6 S1 O7 109.54(18) . .
O5 S1 O7 107.56(18) . .
O12 S2 O10 110.21(18) . .
O12 S2 O11 110.68(17) . .
O10 S2 O11 108.6(2) . .
O12 S2 O9 109.81(18) . .
O10 S2 O9 109.28(18) . .
O11 S2 O9 108.24(18) . .
O16 S3 O15 109.86(19) . .
O16 S3 O13 112.0(2) . .
O15 S3 O13 109.60(18) . .
O16 S3 O14 108.31(19) . .
O15 S3 O14 109.9(2) . .
O13 S3 O14 107.07(18) . .
C11 O1 Cu3 138.3(3) . .
C11 O2 Cu4 131.6(2) . 8_665
Cu2 O3 Cu2 105.38(13) . 8_665
Cu2 O3 Cu1 118.79(2) . 8_665
Cu2 O3 Cu1 110.405(19) 8_665 8_665
Cu2 O3 Cu1 110.405(19) . .
Cu2 O3 Cu1 118.79(2) 8_665 .
Cu1 O3 Cu1 93.54(12) 8_665 .
Cu3 O4 Cu3 104.67(14) 8_665 .
Cu3 O4 Cu1 111.33(2) 8_665 8_665
Cu3 O4 Cu1 118.22(2) . 8_665
Cu3 O4 Cu1 118.22(2) 8_665 .
Cu3 O4 Cu1 111.33(2) . .
Cu1 O4 Cu1 93.60(13) 8_665 .
S1 O5 Cu1 124.00(15) . .
S1 O6 Cu2 122.42(15) . .
S1 O7 Cu2 122.79(15) . 8_665
S2 O9 Cu1 123.53(15) . .
S2 O10 Cu3 124.77(16) . .
S2 O11 Cu3 116.91(17) . 8_665
S3 O13 Cu2 126.86(16) . .
S3 O14 Cu4 144.9(2) . .
S3 O15 Cu3 126.08(19) . 8_665
C12 O17 Cu4 125.8(4) . .
C1 N1 C2 118.7(3) . .
C1 N1 Cu2 125.7(2) . 4_465
C2 N1 Cu2 115.5(2) . 4_465
C1 N2 C4 117.9(3) . .
C1 N2 Cu4 122.6(2) . 5_545
C4 N2 Cu4 119.5(2) . 5_545
C12 N3 C14 127.5(6) . .
C12 N3 C13' 120.3(6) . .
C14 N3 C13' 109.6(7) . .
C12 N3 C14' 112.9(6) . .
C14 N3 C14' 26.1(5) . .
C13' N3 C14' 126.6(7) . .
C12 N3 C13 115.0(5) . .
C14 N3 C13 114.8(6) . .
C13' N3 C13 35.8(5) . .
C14' N3 C13 115.2(6) . .
N1 C1 N2 124.0(3) . .
N1 C1 H1 118.0 . .
N2 C1 H1 118.0 . .
N1 C2 C3 120.9(3) . .
N1 C2 H2 119.6 . .
C3 C2 H2 119.6 . .
C4 C3 C2 116.5(3) . .
C4 C3 C5 121.7(3) . .
C2 C3 C5 121.7(3) . .
N2 C4 C3 121.9(3) . .
N2 C4 H4 119.0 . .
C3 C4 H4 119.0 . .
C10 C5 C6 118.6(3) . .
C10 C5 C3 121.4(3) . .
C6 C5 C3 120.0(3) . .
C7 C6 C5 120.4(3) . .
C7 C6 H6 119.8 . .
C5 C6 H6 119.8 . .
C6 C7 C8 121.7(3) . .
C6 C7 H7 119.2 . .
C8 C7 H7 119.2 . .
C9 C8 C7 118.4(3) . .
C9 C8 C11 121.2(3) . .
C7 C8 C11 120.3(3) . .
C8 C9 C10 119.8(3) . .
C8 C9 H9 120.1 . .
C10 C9 H9 120.1 . .
C5 C10 C9 121.2(3) . .
C5 C10 H10 119.4 . .
C9 C10 H10 119.4 . .
O2 C11 O1 126.4(3) . .
O2 C11 C8 116.9(3) . .
O1 C11 C8 116.7(3) . .
O17 C12 N3 123.3(5) . .
O17 C12 H12 118.3 . .
N3 C12 H12 118.3 . .
N3 C13 H13A 109.5 . .
N3 C13 H13B 109.5 . .
H13A C13 H13B 109.5 . .
N3 C13 H13C 109.5 . .
H13A C13 H13C 109.5 . .
H13B C13 H13C 109.5 . .
N3 C13' H13D 109.5 . .
N3 C13' H13E 109.5 . .
H13D C13' H13E 109.5 . .
N3 C13' H13F 109.5 . .
H13D C13' H13F 109.5 . .
H13E C13' H13F 109.5 . .
N3 C14 H14A 109.5 . .
N3 C14 H14B 109.5 . .
H14A C14 H14B 109.5 . .
N3 C14 H14C 109.5 . .
H14A C14 H14C 109.5 . .
H14B C14 H14C 109.5 . .
N3 C14' H14D 109.5 . .
N3 C14' H14E 109.5 . .
H14D C14' H14E 109.5 . .
N3 C14' H14F 109.5 . .
H14D C14' H14F 109.5 . .
H14E C14' H14F 109.5 . .

loop_
_geom_bond_atom_site_label_1
_geom_bond_atom_site_label_2
_geom_bond_distance
_geom_bond_site_symmetry_2
Cu1 O9 1.933(3) .
Cu1 O4 1.934(2) .
Cu1 O3 1.9347(19) .
Cu1 O5 1.937(2) .
Cu1 Cu1 2.8192(9) 8_665
Cu2 O3 1.9117(17) .
Cu2 O7 1.987(3) 8_665
Cu2 N1 2.020(3) 3_654
Cu2 O6 2.025(2) .
Cu2 O13 2.158(3) .
Cu2 Cu2 3.0412(8) 8_665
Cu3 O4 1.9258(18) .
Cu3 O1 1.930(3) .
Cu3 O10 2.005(3) .
Cu3 O11 2.047(3) 8_665
Cu3 O15 2.105(3) 8_665
Cu3 Cu3 3.0488(8) 8_665
Cu4 O2 1.918(2) 8_665
Cu4 O14 1.933(3) .
Cu4 O17 1.934(3) .
Cu4 N2 2.028(3) 5
S1 O8 1.438(2) .
S1 O6 1.466(2) .
S1 O5 1.473(3) .
S1 O7 1.477(3) .
S2 O12 1.434(3) .
S2 O10 1.477(3) .
S2 O11 1.481(3) .
S2 O9 1.483(3) .
S3 O16 1.453(3) .
S3 O15 1.458(3) .
S3 O13 1.470(3) .
S3 O14 1.479(3) .
O1 C11 1.260(4) .
O2 C11 1.234(4) .
O2 Cu4 1.918(2) 8_665
O3 Cu2 1.9118(17) 8_665
O3 Cu1 1.9347(19) 8_665
O4 Cu3 1.9258(18) 8_665
O4 Cu1 1.934(2) 8_665
O7 Cu2 1.987(3) 8_665
O11 Cu3 2.047(3) 8_665
O15 Cu3 2.105(3) 8_665
O17 C12 1.237(6) .
N1 C1 1.316(4) .
N1 C2 1.340(4) .
N1 Cu2 2.020(3) 4_465
N2 C1 1.323(4) .
N2 C4 1.333(4) .
N2 Cu4 2.028(3) 5_545
N3 C12 1.284(6) .
N3 C14 1.471(10) .
N3 C13' 1.473(10) .
N3 C14' 1.540(10) .
N3 C13 1.574(10) .
C1 H1 0.9300 .
C2 C3 1.379(4) .
C2 H2 0.9300 .
C3 C4 1.377(4) .
C3 C5 1.473(4) .
C4 H4 0.9300 .
C5 C10 1.380(4) .
C5 C6 1.387(5) .
C6 C7 1.351(5) .
C6 H6 0.9300 .
C7 C8 1.395(5) .
C7 H7 0.9300 .
C8 C9 1.379(5) .
C8 C11 1.475(4) .
C9 C10 1.386(4) .
C9 H9 0.9300 .
C10 H10 0.9300 .
C12 H12 0.9300 .
C13 H13A 0.9600 .
C13 H13B 0.9600 .
C13 H13C 0.9600 .
C13' H13D 0.9600 .
C13' H13E 0.9600 .
C13' H13F 0.9600 .
C14 H14A 0.9600 .
C14 H14B 0.9600 .
C14 H14C 0.9600 .
C14' H14D 0.9600 .
C14' H14E 0.9600 .
C14' H14F 0.9600 .
